data_2219941
loop_
_publ_author_name
'Zhu, Fengxia'
'An, Li-Tao'
'Xia, Min'
'Zhou, Jian-Feng'

_publ_section_title
;
 Ethyl 3,7-dichloroquinoline-8-carboxylate
;
_journal_coeditor_code LX2075
_journal_issue 11
_journal_name_full 'Acta Crystallographica Section E'
_journal_page_first o2241
_journal_paper_doi 10.1107/S1600536808034995
_journal_volume 64
_journal_year 2008
_chemical_formula_iupac 'C12 H9 Cl2 N O2'
_chemical_formula_moiety 'C12 H9 Cl2 N O2'
_chemical_formula_sum 'C12 H9 Cl2 N O2'
_chemical_formula_weight 270.10
_chemical_name_common 'ethyl 3,7-dichloroquinoline-8-carboxylate'
_chemical_name_systematic
;
Ethyl 3,7-dichloroquinoline-8-carboxylate
;
_space_group_IT_number 88
_symmetry_cell_setting tetragonal
_symmetry_space_group_name_Hall '-I 4ad'
_symmetry_space_group_name_H-M 'I 41/a :2'
_atom_sites_solution_hydrogens geom
_atom_sites_solution_primary direct
_atom_sites_solution_secondary difmap
_audit_creation_method SHELXL-97
_cell_angle_alpha 90.00
_cell_angle_beta 90.00
_cell_angle_gamma 90.00
_cell_formula_units_Z 16
_cell_length_a 25.4806(3)
_cell_length_b 25.4806(3)
_cell_length_c 7.3497(2)
_cell_measurement_reflns_used 2208
_cell_measurement_temperature 296(2)
_cell_measurement_theta_max 25.989
_cell_measurement_theta_min 1.6
_cell_volume 4771.87(15)
_computing_cell_refinement 'SAINT (Bruker, 2004)'
_computing_data_collection 'APEX2 (Bruker, 2004)'
_computing_data_reduction 'SAINT (Bruker, 2004)'
_computing_molecular_graphics 'ORTEP-3 for Windows (Farrugia, 1997)'
_computing_publication_material 'SHELXL97 (Sheldrick, 2008) and PLATON (Spek, 2003)'
_computing_structure_refinement 'SHELXS97 (Sheldrick, 2008)'
_computing_structure_solution 'SHELXS97 (Sheldrick, 2008)'
_diffrn_ambient_temperature 296(2)
_diffrn_detector_area_resol_mean 10.0
_diffrn_measured_fraction_theta_full 1.000
_diffrn_measured_fraction_theta_max 1.000
_diffrn_measurement_device_type 'Bruker SMART APEX2'
_diffrn_measurement_method '\f and \w'
_diffrn_radiation_monochromator graphite
_diffrn_radiation_source 'fine-focus sealed tube'
_diffrn_radiation_type MoK\a
_diffrn_radiation_wavelength 0.71073
_diffrn_reflns_av_R_equivalents 0.0452
_diffrn_reflns_av_sigmaI/netI 0.0303
_diffrn_reflns_limit_h_max 33
_diffrn_reflns_limit_h_min -32
_diffrn_reflns_limit_k_max 32
_diffrn_reflns_limit_k_min -33
_diffrn_reflns_limit_l_max 9
_diffrn_reflns_limit_l_min -9
_diffrn_reflns_number 19332
_diffrn_reflns_theta_full 27.50
_diffrn_reflns_theta_max 27.50
_diffrn_reflns_theta_min 1.60
_exptl_absorpt_coefficient_mu 0.531
_exptl_absorpt_correction_T_max 0.969
_exptl_absorpt_correction_T_min 0.950
_exptl_absorpt_correction_type multi-scan
_exptl_absorpt_process_details '(SADABS; Bruker, 1999)'
_exptl_crystal_colour colorless
_exptl_crystal_density_diffrn 1.504
_exptl_crystal_density_method 'not measured'
_exptl_crystal_description needle
_exptl_crystal_F_000 2208
_exptl_crystal_size_max 0.10
_exptl_crystal_size_mid 0.08
_exptl_crystal_size_min 0.06
_refine_diff_density_max 0.196
_refine_diff_density_min -0.249
_refine_ls_extinction_method none
_refine_ls_goodness_of_fit_ref 1.055
_refine_ls_hydrogen_treatment constr
_refine_ls_matrix_type full
_refine_ls_number_parameters 155
_refine_ls_number_reflns 2750
_refine_ls_number_restraints 0
_refine_ls_restrained_S_all 1.055
_refine_ls_R_factor_all 0.0836
_refine_ls_R_factor_gt 0.0429
_refine_ls_shift/su_max_lt 0.001
_refine_ls_shift/su_mean 0.000
_refine_ls_structure_factor_coef Fsqd
_refine_ls_weighting_details 'calc w=1/[\s^2^(Fo^2^)+(0.0469P)^2^+1.2301P] where P=(Fo^2^+2Fc^2^)/3'
_refine_ls_weighting_scheme calc
_refine_ls_wR_factor_gt 0.1003
_refine_ls_wR_factor_ref 0.1169
_reflns_number_gt 1625
_reflns_number_total 2750
_reflns_threshold_expression I>2\s(I)
_cod_data_source_file lx2075.cif
_cod_data_source_block I
_cod_depositor_comments
;
The following automatic conversions were performed:

'_chemical_melting_point' value 'not measured' was changed to '?' -
the value is undefined or not given.

Automatic conversion script
Id: cif_fix_values 1646 2011-03-28 12:23:43Z adriana 

The following automatic conversions were performed:

'_chemical_melting_point' value 'not measured' was changed to '?' -
the value is undefined or not given.

Automatic conversion script
Id: cif_fix_values 1715 2011-07-08 13:25:40Z adriana 
;
_cod_original_sg_symbol_Hall -I_4ad
_cod_original_sg_symbol_H-M 'I 41/a'
_cod_database_code 2219941
_cod_database_fobs_code 2219941

loop_
_symmetry_equiv_pos_as_xyz
'x, y, z'
'-x+1/2, -y, z+1/2'
'-y+3/4, x+1/4, z+1/4'
'y+3/4, -x+3/4, z+3/4'
'x+1/2, y+1/2, z+1/2'
'-x+1, -y+1/2, z+1'
'-y+5/4, x+3/4, z+3/4'
'y+5/4, -x+5/4, z+5/4'
'-x, -y, -z'
'x-1/2, y, -z-1/2'
'y-3/4, -x-1/4, -z-1/4'
'-y-3/4, x-3/4, -z-3/4'
'-x+1/2, -y+1/2, -z+1/2'
'x, y+1/2, -z'
'y-1/4, -x+1/4, -z+1/4'
'-y-1/4, x-1/4, -z-1/4'

loop_
_atom_site_type_symbol
_atom_site_label
_atom_site_fract_x
_atom_site_fract_y
_atom_site_fract_z
_atom_site_U_iso_or_equiv
_atom_site_adp_type
_atom_site_calc_flag
_atom_site_refinement_flags
_atom_site_occupancy
Cl Cl1 0.65771(2) 0.53635(3) 0.60570(9) 0.0725(2) Uani d . 1
Cl Cl2 0.34654(3) 0.47136(3) 0.89519(10) 0.0809(3) Uani d . 1
O O1 0.57642(7) 0.63042(6) 0.8389(2) 0.0714(5) Uani d . 1
O O2 0.55721(6) 0.62556(5) 0.5418(2) 0.0560(4) Uani d . 1
N N1 0.46789(7) 0.56227(7) 0.7898(3) 0.0535(5) Uani d . 1
C C1 0.55677(8) 0.54727(8) 0.7053(3) 0.0479(5) Uani d . 1
C C2 0.59627(8) 0.51296(8) 0.6642(3) 0.0511(5) Uani d . 1
C C3 0.58827(9) 0.45826(9) 0.6676(3) 0.0582(6) Uani d . 1
H H3 0.6157 0.4356 0.6390 0.070 Uiso calc R 1
C C4 0.54076(9) 0.43888(9) 0.7125(3) 0.0594(6) Uani d . 1
H H4 0.5358 0.4027 0.7144 0.071 Uiso calc R 1
C C5 0.44775(9) 0.45445(8) 0.8039(3) 0.0574(6) Uani d . 1
H H5 0.4405 0.4187 0.8107 0.069 Uiso calc R 1
C C6 0.40972(9) 0.49023(9) 0.8394(3) 0.0555(6) Uani d . 1
C C7 0.42156(9) 0.54368(9) 0.8316(3) 0.0577(6) Uani d . 1
H H7 0.3949 0.5675 0.8577 0.069 Uiso calc R 1
C C8 0.50652(8) 0.52712(8) 0.7514(3) 0.0458(5) Uani d . 1
C C9 0.49847(8) 0.47219(8) 0.7565(3) 0.0492(5) Uani d . 1
C C10 0.56464(8) 0.60545(8) 0.7069(3) 0.0505(5) Uani d . 1
C C11 0.56478(9) 0.68194(8) 0.5254(3) 0.0609(6) Uani d . 1
H H11A 0.5999 0.6915 0.5639 0.073 Uiso calc R 1
H H11B 0.5398 0.7004 0.6015 0.073 Uiso calc R 1
C C12 0.55684(13) 0.69615(10) 0.3318(4) 0.0967(10) Uani d . 1
H H12A 0.5809 0.6766 0.2574 0.145 Uiso calc R 1
H H12B 0.5630 0.7330 0.3160 0.145 Uiso calc R 1
H H12C 0.5215 0.6880 0.2967 0.145 Uiso calc R 1

loop_
_atom_site_aniso_label
_atom_site_aniso_U_11
_atom_site_aniso_U_22
_atom_site_aniso_U_33
_atom_site_aniso_U_12
_atom_site_aniso_U_13
_atom_site_aniso_U_23
Cl1 0.0602(4) 0.0814(5) 0.0760(5) 0.0005(3) 0.0113(3) -0.0024(3)
Cl2 0.0661(4) 0.1000(5) 0.0765(5) -0.0247(4) -0.0006(3) 0.0114(4)
O1 0.0916(13) 0.0584(10) 0.0642(12) -0.0132(9) -0.0061(9) -0.0109(8)
O2 0.0650(10) 0.0406(8) 0.0624(11) -0.0065(7) -0.0037(8) 0.0032(7)
N1 0.0524(11) 0.0480(10) 0.0601(12) 0.0009(9) -0.0024(9) 0.0023(8)
C1 0.0560(13) 0.0447(12) 0.0430(13) -0.0014(10) -0.0049(10) 0.0001(9)
C2 0.0580(13) 0.0529(13) 0.0424(12) 0.0009(10) -0.0021(10) -0.0015(10)
C3 0.0704(16) 0.0530(14) 0.0511(14) 0.0128(11) -0.0018(11) -0.0042(10)
C4 0.0804(17) 0.0423(12) 0.0555(15) 0.0022(12) -0.0030(12) -0.0035(10)
C5 0.0778(17) 0.0462(12) 0.0483(14) -0.0158(12) -0.0057(11) 0.0036(10)
C6 0.0584(14) 0.0637(15) 0.0445(13) -0.0129(11) -0.0065(10) 0.0043(10)
C7 0.0557(14) 0.0595(14) 0.0578(15) 0.0034(11) -0.0035(11) 0.0037(11)
C8 0.0567(13) 0.0418(12) 0.0389(12) 0.0007(10) -0.0072(9) 0.0002(9)
C9 0.0667(15) 0.0412(12) 0.0397(13) -0.0033(10) -0.0077(10) 0.0014(9)
C10 0.0456(12) 0.0497(13) 0.0562(15) -0.0038(10) 0.0016(10) -0.0020(11)
C11 0.0583(14) 0.0392(12) 0.0851(18) -0.0080(10) 0.0071(12) 0.0011(11)
C12 0.139(3) 0.0547(16) 0.097(2) -0.0178(17) -0.0243(19) 0.0215(15)

loop_
_atom_type_symbol
_atom_type_description
_atom_type_scat_dispersion_real
_atom_type_scat_dispersion_imag
_atom_type_scat_source
C C 0.0033 0.0016 'International Tables Vol C Tables 4.2.6.8 and 6.1.1.4'
H H 0.0000 0.0000 'International Tables Vol C Tables 4.2.6.8 and 6.1.1.4'
N N 0.0061 0.0033 'International Tables Vol C Tables 4.2.6.8 and 6.1.1.4'
O O 0.0106 0.0060 'International Tables Vol C Tables 4.2.6.8 and 6.1.1.4'
Cl Cl 0.1484 0.1585 'International Tables Vol C Tables 4.2.6.8 and 6.1.1.4'

loop_
_geom_angle_atom_site_label_1
_geom_angle_atom_site_label_2
_geom_angle_atom_site_label_3
_geom_angle
C10 O2 C11 115.91(17)
C7 N1 C8 117.60(18)
C2 C1 C8 119.03(18)
C2 C1 C10 122.47(18)
C8 C1 C10 118.49(18)
C1 C2 C3 121.5(2)
C1 C2 Cl1 120.06(16)
C3 C2 Cl1 118.45(17)
C4 C3 C2 119.8(2)
C4 C3 H3 120.1
C2 C3 H3 120.1
C3 C4 C9 121.5(2)
C3 C4 H4 119.3
C9 C4 H4 119.3
C6 C5 C9 119.07(19)
C6 C5 H5 120.5
C9 C5 H5 120.5
C5 C6 C7 119.6(2)
C5 C6 Cl2 121.59(18)
C7 C6 Cl2 118.82(19)
N1 C7 C6 123.9(2)
N1 C7 H7 118.1
C6 C7 H7 118.1
N1 C8 C9 122.72(19)
N1 C8 C1 117.63(17)
C9 C8 C1 119.65(19)
C4 C9 C5 124.3(2)
C4 C9 C8 118.6(2)
C5 C9 C8 117.1(2)
O1 C10 O2 124.7(2)
O1 C10 C1 124.5(2)
O2 C10 C1 110.81(18)
O2 C11 C12 107.63(19)
O2 C11 H11A 110.2
C12 C11 H11A 110.2
O2 C11 H11B 110.2
C12 C11 H11B 110.2
H11A C11 H11B 108.5
C11 C12 H12A 109.5
C11 C12 H12B 109.5
H12A C12 H12B 109.5
C11 C12 H12C 109.5
H12A C12 H12C 109.5
H12B C12 H12C 109.5

loop_
_geom_bond_atom_site_label_1
_geom_bond_atom_site_label_2
_geom_bond_distance
Cl1 C2 1.729(2)
Cl2 C6 1.730(2)
O1 C10 1.198(2)
O2 C10 1.331(2)
O2 C11 1.454(2)
N1 C7 1.309(3)
N1 C8 1.360(2)
C1 C2 1.367(3)
C1 C8 1.420(3)
C1 C10 1.496(3)
C2 C3 1.409(3)
C3 C4 1.348(3)
C3 H3 0.9300
C4 C9 1.409(3)
C4 H4 0.9300
C5 C6 1.356(3)
C5 C9 1.413(3)
C5 H5 0.9300
C6 C7 1.396(3)
C7 H7 0.9300
C8 C9 1.415(3)
C11 C12 1.482(3)
C11 H11A 0.9700
C11 H11B 0.9700
C12 H12A 0.9600
C12 H12B 0.9600
C12 H12C 0.9600

loop_
_geom_hbond_atom_site_label_D
_geom_hbond_atom_site_label_H
_geom_hbond_atom_site_label_A
_geom_hbond_site_symmetry_A
_geom_hbond_distance_DH
_geom_hbond_distance_HA
_geom_hbond_distance_DA
_geom_hbond_angle_DHA
C11 H11A N1 12_767 0.97 2.46 3.299(3) 144.9

loop_
_cod_related_entry_id
_cod_related_entry_database
_cod_related_entry_code
1 ChemSpider 24741046
